data_7710217
loop_
_publ_author_name
'Gildenast, Hans'
'Gruszien, Lukas'
'Friedt, Felix'
'Englert, Ulli'

_publ_section_title
;
 Phosphorus or nitrogen -- the first phosphatriptycene in coordination
 polymer chemistry
;
_journal_name_full 'Dalton Transactions'
_journal_paper_doi 10.1039/D2DT00728B
_journal_year 2022
_chemical_formula_moiety 'C60 H46 Br4 Cd2 N2 O P2 Si2, C2 H3 N'
_chemical_formula_sum 'C62 H49 Br4 Cd2 N3 O P2 Si2'
_chemical_formula_weight 1514.60
_chemical_name_common 15
_space_group_crystal_system monoclinic
_space_group_IT_number 14
_space_group_name_Hall '-P 2ybc'
_space_group_name_H-M_alt 'P 1 21/c 1'
_atom_sites_solution_hydrogens geom
_atom_sites_solution_primary dual
_audit_creation_method SHELXL-2018/3
_audit_update_record
;
2022-03-01 deposited with the CCDC.	2022-05-03 downloaded from the CCDC.
;
_cell_angle_alpha 90
_cell_angle_beta 107.72(3)
_cell_angle_gamma 90
_cell_formula_units_Z 4
_cell_length_a 18.045(10)
_cell_length_b 16.625(6)
_cell_length_c 19.776(9)
_cell_measurement_reflns_used 13673
_cell_measurement_temperature 100(2)
_cell_measurement_theta_max 19.16
_cell_measurement_theta_min 0.83
_cell_volume 5651(5)
_computing_molecular_graphics 'PLATON (Spek, 2009)'
_computing_publication_material SHELXL2018
_computing_structure_refinement 'SHELXL-2018/3 (Sheldrick, 2018)'
_computing_structure_solution 'SHELXT 2018/2 (Sheldrick, 2018)'
_diffrn_ambient_temperature 100(2)
_diffrn_measured_fraction_theta_full 1.000
_diffrn_measured_fraction_theta_max 0.943
_diffrn_measurement_device_type
;
kappa goniometer at EH1 P24, DESY
;
_diffrn_measurement_method 'rotation method, \w scans'
_diffrn_radiation_type synchrotron
_diffrn_radiation_wavelength 0.49594
_diffrn_reflns_av_R_equivalents 0.0947
_diffrn_reflns_av_unetI/netI 0.0538
_diffrn_reflns_Laue_measured_fraction_full 1.000
_diffrn_reflns_Laue_measured_fraction_max 0.943
_diffrn_reflns_limit_h_max 23
_diffrn_reflns_limit_h_min -22
_diffrn_reflns_limit_k_max 21
_diffrn_reflns_limit_k_min -21
_diffrn_reflns_limit_l_max 25
_diffrn_reflns_limit_l_min -26
_diffrn_reflns_number 96878
_diffrn_reflns_point_group_measured_fraction_full 1.000
_diffrn_reflns_point_group_measured_fraction_max 0.943
_diffrn_reflns_theta_full 17.311
_diffrn_reflns_theta_max 19.165
_diffrn_reflns_theta_min 0.827
_diffrn_source synchrotron
_exptl_absorpt_coefficient_mu 1.425
_exptl_absorpt_correction_T_max 0.7443
_exptl_absorpt_correction_T_min 0.6725
_exptl_absorpt_correction_type multi-scan
_exptl_absorpt_process_details 'SADABS 2014/5'
_exptl_crystal_colour colourless
_exptl_crystal_density_diffrn 1.780
_exptl_crystal_description plate
_exptl_crystal_F_000 2976
_exptl_crystal_size_max 0.100
_exptl_crystal_size_mid 0.060
_exptl_crystal_size_min 0.010
_refine_diff_density_max 1.134
_refine_diff_density_min -0.917
_refine_diff_density_rms 0.110
_refine_ls_extinction_method none
_refine_ls_goodness_of_fit_ref 1.013
_refine_ls_hydrogen_treatment constr
_refine_ls_matrix_type full
_refine_ls_number_parameters 666
_refine_ls_number_reflns 12926
_refine_ls_number_restraints 7
_refine_ls_restrained_S_all 1.016
_refine_ls_R_factor_all 0.0793
_refine_ls_R_factor_gt 0.0465
_refine_ls_shift/su_max 0.001
_refine_ls_shift/su_mean 0.000
_refine_ls_structure_factor_coef Fsqd
_refine_ls_weighting_details 'w=1/[\s^2^(Fo^2^)+(0.0486P)^2^+10.9909P] where P=(Fo^2^+2Fc^2^)/3'
_refine_ls_weighting_scheme calc
_refine_ls_wR_factor_gt 0.1055
_refine_ls_wR_factor_ref 0.1202
_reflns_Friedel_coverage 0.000
_reflns_number_gt 9019
_reflns_number_total 12926
_reflns_threshold_expression 'I > 2\s(I)'
_cod_data_source_file d2dt00728b2.cif
_cod_data_source_block 15
_cod_original_sg_symbol_H-M 'P 21/c'
_cod_database_code 7710217
_shelx_shelxl_version_number 2018/3
_shelx_space_group_comment
;
The symmetry employed for this shelxl refinement is uniquely defined
by the following loop, which should always be used as a source of
symmetry information in preference to the above space-group names.
They are only intended as comments.
;
_shelx_estimated_absorpt_t_min 0.871
_shelx_estimated_absorpt_t_max 0.986

loop_
_space_group_symop_operation_xyz
'x, y, z'
'-x, y+1/2, -z+1/2'
'-x, -y, -z'
'x, -y-1/2, z-1/2'

loop_
_atom_site_label
_atom_site_type_symbol
_atom_site_fract_x
_atom_site_fract_y
_atom_site_fract_z
_atom_site_U_iso_or_equiv
_atom_site_adp_type
_atom_site_occupancy
_atom_site_site_symmetry_order
_atom_site_calc_flag
_atom_site_refinement_flags_posn
_atom_site_refinement_flags_adp
_atom_site_refinement_flags_occupancy
_atom_site_disorder_assembly
_atom_site_disorder_group
Cd1 Cd 0.74740(2) 0.21762(2) 0.57890(2) 0.03590(10) Uani 1 1 d D . . . .
Cd2 Cd 0.74763(3) 0.32997(2) 0.82784(2) 0.04136(11) Uani 1 1 d . . . . .
Br1 Br 0.75423(3) 0.22991(3) 0.72710(3) 0.04446(13) Uani 1 1 d . . . . .
Br4 Br 0.74582(3) 0.48249(3) 0.81502(3) 0.04881(14) Uani 1 1 d . . . . .
Br3 Br 0.73948(3) 0.24624(3) 0.93820(3) 0.04376(13) Uani 1 1 d . . . . .
Br2 Br 0.75336(3) 0.06147(3) 0.58870(3) 0.05059(15) Uani 1 1 d . . . . .
P1 P 1.57669(8) 0.31591(7) 0.77659(6) 0.0312(3) Uani 1 1 d . . . . .
P2 P -0.08584(8) 0.18298(7) 0.38014(6) 0.0328(3) Uani 1 1 d . . . . .
Si1 Si 1.39687(8) 0.30885(8) 0.72417(7) 0.0305(3) Uani 1 1 d . . . . .
Si2 Si 0.09340(8) 0.18772(8) 0.43295(7) 0.0321(3) Uani 1 1 d . . . . .
N1 N 0.8780(2) 0.2516(2) 0.6160(2) 0.0355(9) Uani 1 1 d . . . . .
N2 N 0.6135(2) 0.2199(2) 0.5486(2) 0.0344(9) Uani 1 1 d . . . . .
N3 N 0.2334(5) 0.9827(5) 0.0587(5) 0.114(3) Uiso 1 1 d . . . . .
C1 C 1.5232(3) 0.3727(3) 0.8270(2) 0.0313(10) Uani 1 1 d . . . . .
C2 C 1.5641(3) 0.4196(3) 0.8845(2) 0.0354(11) Uani 1 1 d . . . . .
H2 H 1.619390 0.420295 0.899371 0.043 Uiso 1 1 calc R U . . .
C3 C 1.5233(3) 0.4655(3) 0.9200(3) 0.0388(11) Uani 1 1 d . . . . .
H3 H 1.551145 0.497122 0.959632 0.047 Uiso 1 1 calc R U . . .
C4 C 1.4436(3) 0.4659(3) 0.8990(3) 0.0378(11) Uani 1 1 d . . . . .
H4 H 1.416681 0.498558 0.923200 0.045 Uiso 1 1 calc R U . . .
C5 C 1.4021(3) 0.4184(3) 0.8418(2) 0.0340(10) Uani 1 1 d . . . . .
H5 H 1.346845 0.418036 0.827877 0.041 Uiso 1 1 calc R U . . .
C6 C 1.4412(3) 0.3711(3) 0.8047(2) 0.0331(10) Uani 1 1 d . . . . .
C7 C 1.5304(3) 0.2161(3) 0.7720(2) 0.0307(10) Uani 1 1 d . . . . .
C8 C 1.5760(3) 0.1479(3) 0.7910(3) 0.0374(11) Uani 1 1 d . . . . .
H8 H 1.631127 0.152138 0.807359 0.045 Uiso 1 1 calc R U . . .
C9 C 1.5396(3) 0.0721(3) 0.7857(3) 0.0441(13) Uani 1 1 d . . . . .
H9 H 1.570194 0.024818 0.798921 0.053 Uiso 1 1 calc R U . . .
C10 C 1.4589(3) 0.0665(3) 0.7611(3) 0.0433(12) Uani 1 1 d . . . . .
H10 H 1.434500 0.015327 0.757000 0.052 Uiso 1 1 calc R U . . .
C11 C 1.4139(3) 0.1356(3) 0.7425(3) 0.0366(11) Uani 1 1 d . . . . .
H11 H 1.358774 0.131470 0.726271 0.044 Uiso 1 1 calc R U . . .
C12 C 1.4492(3) 0.2111(3) 0.7476(2) 0.0325(10) Uani 1 1 d . . . . .
C13 C 1.5257(3) 0.3530(3) 0.6862(2) 0.0308(10) Uani 1 1 d . . . . .
C14 C 1.5699(3) 0.3814(3) 0.6449(3) 0.0353(11) Uani 1 1 d . . . . .
H14 H 1.625113 0.379906 0.662563 0.042 Uiso 1 1 calc R U . . .
C15 C 1.5336(3) 0.4121(3) 0.5778(3) 0.0393(11) Uani 1 1 d . . . . .
H15 H 1.563814 0.430390 0.549011 0.047 Uiso 1 1 calc R U . . .
C16 C 1.4539(3) 0.4161(3) 0.5529(3) 0.0411(12) Uani 1 1 d . . . . .
H16 H 1.429468 0.438741 0.507508 0.049 Uiso 1 1 calc R U . . .
C17 C 1.4084(3) 0.3874(3) 0.5934(2) 0.0338(10) Uani 1 1 d . . . . .
H17 H 1.353293 0.390079 0.575377 0.041 Uiso 1 1 calc R U . . .
C18 C 1.4443(3) 0.3545(3) 0.6606(2) 0.0319(10) Uani 1 1 d . . . . .
C19 C 1.2893(3) 0.2987(3) 0.6998(3) 0.0332(10) Uani 1 1 d . . . . .
C20 C 1.2550(3) 0.2850(3) 0.7528(3) 0.0386(11) Uani 1 1 d . . . . .
H20 H 1.287297 0.282035 0.800641 0.046 Uiso 1 1 calc R U . . .
C21 C 1.1756(3) 0.2757(3) 0.7386(3) 0.0385(11) Uani 1 1 d . . . . .
H21 H 1.154714 0.265427 0.776426 0.046 Uiso 1 1 calc R U . . .
C22 C 1.1257(3) 0.2811(3) 0.6691(2) 0.0329(10) Uani 1 1 d . . . . .
C23 C 1.1597(3) 0.2935(3) 0.6151(3) 0.0370(11) Uani 1 1 d . . . . .
H23 H 1.127171 0.296725 0.567276 0.044 Uiso 1 1 calc R U . . .
C24 C 1.2391(3) 0.3012(3) 0.6293(3) 0.0385(11) Uani 1 1 d . . . . .
H24 H 1.260304 0.308238 0.591272 0.046 Uiso 1 1 calc R U . . .
C25 C 1.0399(3) 0.2731(3) 0.6522(2) 0.0351(10) Uani 1 1 d . . . . .
C26 C 1.0063(3) 0.2275(3) 0.6947(3) 0.0365(11) Uani 1 1 d . . . . .
H26 H 1.038145 0.202982 0.736933 0.044 Uiso 1 1 calc R U . . .
C27 C 0.9258(3) 0.2183(3) 0.6746(3) 0.0388(11) Uani 1 1 d . . . . .
H27 H 0.903881 0.186872 0.703838 0.047 Uiso 1 1 calc R U . . .
C28 C 0.9105(3) 0.2980(3) 0.5767(2) 0.0370(11) Uani 1 1 d . . . . .
H28 H 0.877176 0.324218 0.536102 0.044 Uiso 1 1 calc R U . . .
C29 C 0.9895(3) 0.3091(3) 0.5925(2) 0.0359(11) Uani 1 1 d . . . . .
H29 H 1.009506 0.341478 0.562541 0.043 Uiso 1 1 calc R U . . .
C30 C -0.0325(3) 0.1339(3) 0.3252(3) 0.0367(11) Uani 1 1 d . . . . .
C31 C -0.0743(3) 0.0925(3) 0.2644(3) 0.0433(12) Uani 1 1 d . . . . .
H31 H -0.129520 0.094772 0.248442 0.052 Uiso 1 1 calc R U . . .
C32 C -0.0344(3) 0.0479(4) 0.2274(3) 0.0488(14) Uani 1 1 d . . . . .
H32 H -0.062398 0.019262 0.185928 0.059 Uiso 1 1 calc R U . . .
C33 C 0.0454(3) 0.0450(3) 0.2503(3) 0.0460(13) Uani 1 1 d . . . . .
H33 H 0.072055 0.013571 0.224951 0.055 Uiso 1 1 calc R U . . .
C34 C 0.0880(3) 0.0875(3) 0.3105(3) 0.0371(11) Uani 1 1 d . . . . .
H34 H 0.143190 0.085562 0.325681 0.044 Uiso 1 1 calc R U . . .
C35 C 0.0486(3) 0.1328(3) 0.3482(3) 0.0349(10) Uani 1 1 d . . . . .
C36 C -0.0364(3) 0.1368(3) 0.4663(2) 0.0324(10) Uani 1 1 d . . . . .
C37 C -0.0815(3) 0.1007(3) 0.5043(3) 0.0359(11) Uani 1 1 d . . . . .
H37 H -0.136600 0.100002 0.485523 0.043 Uiso 1 1 calc R U . . .
C38 C -0.0445(3) 0.0656(3) 0.5700(3) 0.0396(12) Uani 1 1 d . . . . .
H38 H -0.074700 0.040820 0.596078 0.048 Uiso 1 1 calc R U . . .
C39 C 0.0352(4) 0.0665(3) 0.5975(3) 0.0447(13) Uani 1 1 d . . . . .
H39 H 0.059703 0.042345 0.642255 0.054 Uiso 1 1 calc R U . . .
C40 C 0.0810(3) 0.1031(3) 0.5596(3) 0.0385(11) Uani 1 1 d . . . . .
H40 H 0.136081 0.103803 0.578944 0.046 Uiso 1 1 calc R U . . .
C41 C 0.0454(3) 0.1384(3) 0.4936(2) 0.0334(10) Uani 1 1 d . . . . .
C42 C -0.0384(3) 0.2830(3) 0.3962(2) 0.0325(10) Uani 1 1 d . . . . .
C43 C -0.0844(3) 0.3514(3) 0.3913(2) 0.0353(10) Uani 1 1 d . . . . .
H43 H -0.139471 0.347026 0.375919 0.042 Uiso 1 1 calc R U . . .
C44 C -0.0490(3) 0.4262(3) 0.4093(2) 0.0363(11) Uani 1 1 d . . . . .
H44 H -0.080233 0.472947 0.406034 0.044 Uiso 1 1 calc R U . . .
C45 C 0.0313(3) 0.4328(3) 0.4317(3) 0.0372(11) Uani 1 1 d . . . . .
H45 H 0.055041 0.484001 0.444089 0.045 Uiso 1 1 calc R U . . .
C46 C 0.0775(3) 0.3645(3) 0.4363(2) 0.0345(10) Uani 1 1 d . . . . .
H46 H 0.132545 0.369486 0.451304 0.041 Uiso 1 1 calc R U . . .
C47 C 0.0431(3) 0.2884(3) 0.4187(2) 0.0337(10) Uani 1 1 d . . . . .
C48 C 0.2012(3) 0.1935(3) 0.4592(2) 0.0338(10) Uani 1 1 d . . . . .
C49 C 0.2495(3) 0.1356(3) 0.5034(3) 0.0383(11) Uani 1 1 d . . . . .
H49 H 0.226491 0.092012 0.520841 0.046 Uiso 1 1 calc R U . . .
C50 C 0.3298(3) 0.1410(3) 0.5221(3) 0.0383(11) Uani 1 1 d . . . . .
H50 H 0.360912 0.102580 0.553797 0.046 Uiso 1 1 calc R U . . .
C51 C 0.3656(3) 0.2022(3) 0.4948(2) 0.0349(10) Uani 1 1 d . . . . .
C52 C 0.3181(3) 0.2592(3) 0.4496(2) 0.0358(11) Uani 1 1 d . . . . .
H52 H 0.341029 0.301404 0.430468 0.043 Uiso 1 1 calc R U . . .
C53 C 0.2376(3) 0.2543(3) 0.4327(3) 0.0372(11) Uani 1 1 d . . . . .
H53 H 0.206540 0.293624 0.402110 0.045 Uiso 1 1 calc R U . . .
C54 C 0.4515(3) 0.2078(3) 0.5137(3) 0.0347(10) Uani 1 1 d . . . . .
C55 C 0.4998(3) 0.1776(3) 0.5774(2) 0.0346(10) Uani 1 1 d . . . . .
H55 H 0.478339 0.152900 0.610552 0.042 Uiso 1 1 calc R U . . .
C56 C 0.5792(3) 0.1839(3) 0.5919(3) 0.0348(10) Uani 1 1 d . . . . .
H56 H 0.611495 0.161410 0.634968 0.042 Uiso 1 1 calc R U . . .
C57 C 0.5675(3) 0.2491(3) 0.4867(3) 0.0366(11) Uani 1 1 d . . . . .
H57 H 0.590763 0.274035 0.454969 0.044 Uiso 1 1 calc R U . . .
C58 C 0.4868(3) 0.2441(3) 0.4676(3) 0.0363(11) Uani 1 1 d . . . . .
H58 H 0.455775 0.265156 0.423342 0.044 Uiso 1 1 calc R U . . .
O1A O 0.7260(4) 0.3724(3) 0.5624(3) 0.0548(11) Uiso 0.753(8) 1 d D U P A 1
H1A H 0.691665 0.390823 0.518537 0.066 Uiso 0.753(8) 1 calc R U P A 1
C59A C 0.7615(5) 0.4307(4) 0.6134(4) 0.0548(11) Uiso 0.753(8) 1 d D U P A 1
H59A H 0.817591 0.430806 0.617458 0.066 Uiso 0.753(8) 1 calc R U P A 1
H59B H 0.757416 0.411300 0.659450 0.066 Uiso 0.753(8) 1 calc R U P A 1
C60A C 0.7355(6) 0.5166(4) 0.6062(5) 0.0548(11) Uiso 0.753(8) 1 d D U P A 1
H60A H 0.737001 0.537658 0.560312 0.082 Uiso 0.753(8) 1 calc R U P A 1
H60B H 0.770154 0.548444 0.644593 0.082 Uiso 0.753(8) 1 calc R U P A 1
H60C H 0.682207 0.519900 0.608792 0.082 Uiso 0.753(8) 1 calc R U P A 1
O1B O 0.7427(11) 0.3676(7) 0.5986(11) 0.0548(11) Uiso 0.247(8) 1 d D U P A 2
H1B H 0.732251 0.370461 0.642828 0.066 Uiso 0.247(8) 1 calc R U P A 2
C59B C 0.7468(17) 0.4497(8) 0.5810(11) 0.0548(11) Uiso 0.247(8) 1 d D U P A 2
H59C H 0.705255 0.459275 0.535774 0.066 Uiso 0.247(8) 1 calc R U P A 2
H59D H 0.797001 0.457544 0.571215 0.066 Uiso 0.247(8) 1 calc R U P A 2
C60B C 0.7405(18) 0.5153(11) 0.6316(12) 0.0548(11) Uiso 0.247(8) 1 d D U P A 2
H60D H 0.688622 0.539595 0.614919 0.082 Uiso 0.247(8) 1 calc R U P A 2
H60E H 0.779973 0.556474 0.633748 0.082 Uiso 0.247(8) 1 calc R U P A 2
H60F H 0.748723 0.492332 0.678951 0.082 Uiso 0.247(8) 1 calc R U P A 2
C61 C 0.2419(5) 0.9842(4) 0.1187(4) 0.0696(19) Uiso 1 1 d . . . . .
C62 C 0.2487(4) 0.9869(4) 0.1910(4) 0.0657(18) Uiso 1 1 d . . . . .
H62A H 0.218358 1.032186 0.200170 0.099 Uiso 1 1 calc R U . . .
H62B H 0.303498 0.993720 0.218667 0.099 Uiso 1 1 calc R U . . .
H62C H 0.229003 0.936581 0.204950 0.099 Uiso 1 1 calc R U . . .

loop_
_atom_site_aniso_label
_atom_site_aniso_U_11
_atom_site_aniso_U_22
_atom_site_aniso_U_33
_atom_site_aniso_U_23
_atom_site_aniso_U_13
_atom_site_aniso_U_12
Cd1 0.0308(2) 0.0438(2) 0.03322(19) -0.00377(15) 0.00985(15) -0.00146(16)
Cd2 0.0510(3) 0.0404(2) 0.0352(2) 0.00091(16) 0.01706(19) 0.00230(18)
Br1 0.0371(3) 0.0653(3) 0.0314(3) -0.0086(2) 0.0111(2) -0.0019(2)
Br4 0.0381(3) 0.0388(3) 0.0669(4) 0.0016(2) 0.0122(3) 0.0018(2)
Br3 0.0370(3) 0.0624(3) 0.0320(2) 0.0031(2) 0.0108(2) 0.0003(2)
Br2 0.0417(3) 0.0408(3) 0.0710(4) -0.0027(2) 0.0198(3) 0.0020(2)
P1 0.0345(7) 0.0305(6) 0.0286(6) -0.0005(5) 0.0093(5) -0.0023(5)
P2 0.0348(7) 0.0353(6) 0.0297(6) -0.0017(5) 0.0117(5) -0.0018(5)
Si1 0.0329(7) 0.0320(6) 0.0273(6) -0.0012(5) 0.0100(5) 0.0004(5)
Si2 0.0312(7) 0.0341(7) 0.0311(7) -0.0034(5) 0.0097(5) 0.0007(5)
N1 0.038(2) 0.042(2) 0.027(2) -0.0059(16) 0.0113(18) -0.0012(18)
N2 0.034(2) 0.039(2) 0.032(2) -0.0069(17) 0.0121(17) 0.0000(18)
C1 0.038(3) 0.029(2) 0.028(2) 0.0010(17) 0.013(2) -0.0041(19)
C2 0.043(3) 0.033(2) 0.028(2) 0.0030(18) 0.008(2) -0.007(2)
C3 0.052(3) 0.033(2) 0.031(2) -0.0017(19) 0.013(2) -0.006(2)
C4 0.053(3) 0.034(2) 0.031(2) -0.0013(19) 0.018(2) 0.000(2)
C5 0.041(3) 0.036(2) 0.027(2) 0.0021(18) 0.013(2) 0.006(2)
C6 0.046(3) 0.029(2) 0.025(2) -0.0011(17) 0.012(2) 0.000(2)
C7 0.034(3) 0.029(2) 0.030(2) -0.0005(18) 0.0108(19) 0.0008(19)
C8 0.035(3) 0.037(3) 0.039(3) 0.005(2) 0.010(2) 0.003(2)
C9 0.050(3) 0.030(2) 0.053(3) 0.008(2) 0.016(3) 0.004(2)
C10 0.052(3) 0.029(2) 0.052(3) 0.004(2) 0.020(3) -0.002(2)
C11 0.038(3) 0.036(2) 0.036(3) -0.002(2) 0.011(2) -0.004(2)
C12 0.043(3) 0.032(2) 0.025(2) 0.0001(17) 0.013(2) -0.002(2)
C13 0.040(3) 0.023(2) 0.029(2) -0.0026(17) 0.011(2) -0.0018(19)
C14 0.042(3) 0.031(2) 0.033(2) -0.0004(19) 0.012(2) 0.000(2)
C15 0.045(3) 0.036(3) 0.038(3) 0.002(2) 0.014(2) -0.006(2)
C16 0.054(3) 0.038(3) 0.030(2) 0.005(2) 0.012(2) 0.005(2)
C17 0.035(3) 0.034(2) 0.031(2) -0.0015(18) 0.007(2) 0.001(2)
C18 0.037(3) 0.028(2) 0.029(2) -0.0031(17) 0.007(2) 0.0032(19)
C19 0.032(3) 0.033(2) 0.034(2) -0.0012(19) 0.010(2) 0.003(2)
C20 0.036(3) 0.050(3) 0.030(2) 0.002(2) 0.009(2) 0.003(2)
C21 0.041(3) 0.048(3) 0.030(2) 0.002(2) 0.016(2) 0.002(2)
C22 0.033(3) 0.036(2) 0.032(2) -0.0047(19) 0.013(2) 0.000(2)
C23 0.036(3) 0.047(3) 0.027(2) -0.002(2) 0.009(2) -0.003(2)
C24 0.042(3) 0.045(3) 0.030(2) -0.003(2) 0.013(2) 0.000(2)
C25 0.034(3) 0.041(3) 0.031(2) -0.007(2) 0.011(2) 0.000(2)
C26 0.033(3) 0.045(3) 0.030(2) -0.002(2) 0.008(2) 0.002(2)
C27 0.038(3) 0.048(3) 0.031(2) -0.002(2) 0.011(2) -0.001(2)
C28 0.042(3) 0.040(3) 0.027(2) -0.0020(19) 0.009(2) 0.003(2)
C29 0.033(3) 0.043(3) 0.031(2) -0.002(2) 0.009(2) -0.002(2)
C30 0.043(3) 0.036(2) 0.034(2) -0.005(2) 0.015(2) -0.009(2)
C31 0.040(3) 0.058(3) 0.033(3) -0.009(2) 0.015(2) -0.012(3)
C32 0.051(4) 0.060(3) 0.039(3) -0.017(3) 0.020(3) -0.017(3)
C33 0.055(4) 0.049(3) 0.042(3) -0.010(2) 0.026(3) -0.009(3)
C34 0.042(3) 0.036(2) 0.037(3) 0.000(2) 0.018(2) 0.000(2)
C35 0.040(3) 0.034(2) 0.034(2) 0.0003(19) 0.016(2) -0.003(2)
C36 0.036(3) 0.032(2) 0.031(2) -0.0003(18) 0.013(2) 0.001(2)
C37 0.044(3) 0.031(2) 0.036(3) -0.0029(19) 0.017(2) 0.000(2)
C38 0.054(3) 0.033(2) 0.037(3) 0.000(2) 0.021(2) 0.000(2)
C39 0.063(4) 0.037(3) 0.036(3) 0.002(2) 0.017(3) 0.013(3)
C40 0.045(3) 0.034(2) 0.037(3) -0.002(2) 0.013(2) 0.005(2)
C41 0.038(3) 0.031(2) 0.031(2) -0.0051(18) 0.011(2) 0.002(2)
C42 0.035(3) 0.038(2) 0.026(2) -0.0017(18) 0.0114(19) 0.000(2)
C43 0.034(3) 0.039(3) 0.032(2) 0.0037(19) 0.008(2) 0.001(2)
C44 0.044(3) 0.034(2) 0.031(2) 0.0029(19) 0.012(2) 0.007(2)
C45 0.049(3) 0.031(2) 0.032(2) 0.0009(19) 0.014(2) -0.006(2)
C46 0.037(3) 0.040(3) 0.028(2) 0.0008(19) 0.011(2) -0.004(2)
C47 0.039(3) 0.038(2) 0.025(2) -0.0007(18) 0.012(2) 0.000(2)
C48 0.035(3) 0.038(2) 0.030(2) -0.0072(19) 0.012(2) 0.000(2)
C49 0.038(3) 0.032(2) 0.047(3) -0.006(2) 0.016(2) -0.002(2)
C50 0.034(3) 0.038(3) 0.043(3) -0.001(2) 0.011(2) 0.005(2)
C51 0.037(3) 0.038(3) 0.032(2) -0.0071(19) 0.013(2) 0.001(2)
C52 0.035(3) 0.040(3) 0.030(2) -0.0031(19) 0.007(2) 0.000(2)
C53 0.033(3) 0.045(3) 0.034(3) -0.003(2) 0.011(2) 0.004(2)
C54 0.037(3) 0.034(2) 0.033(2) -0.0081(19) 0.010(2) 0.005(2)
C55 0.035(3) 0.036(2) 0.033(2) -0.0042(19) 0.010(2) -0.003(2)
C56 0.038(3) 0.032(2) 0.033(2) -0.0032(19) 0.008(2) 0.004(2)
C57 0.037(3) 0.040(3) 0.034(3) -0.001(2) 0.012(2) 0.004(2)
C58 0.035(3) 0.038(3) 0.034(3) -0.003(2) 0.009(2) 0.005(2)

loop_
_atom_type_symbol
_atom_type_description
_atom_type_scat_dispersion_real
_atom_type_scat_dispersion_imag
_atom_type_scat_source
C C 0.0007 0.0007 'International Tables Vol C Tables 4.2.6.8 and 6.1.1.4'
H H 0.0000 0.0000 'International Tables Vol C Tables 4.2.6.8 and 6.1.1.4'
N N 0.0018 0.0015 'International Tables Vol C Tables 4.2.6.8 and 6.1.1.4'
O O 0.0039 0.0027 'International Tables Vol C Tables 4.2.6.8 and 6.1.1.4'
Si Si 0.0412 0.0336 'International Tables Vol C Tables 4.2.6.8 and 6.1.1.4'
P P 0.0525 0.0453 'International Tables Vol C Tables 4.2.6.8 and 6.1.1.4'
Br Br 0.2652 1.3351 'International Tables Vol C Tables 4.2.6.8 and 6.1.1.4'
Cd Cd -2.2132 0.6292 'International Tables Vol C Tables 4.2.6.8 and 6.1.1.4'

loop_
_geom_angle_atom_site_label_1
_geom_angle_atom_site_label_2
_geom_angle_atom_site_label_3
_geom_angle
_geom_angle_site_symmetry_1
_geom_angle_site_symmetry_3
_geom_angle_publ_flag
N2 Cd1 N1 164.46(14) . . ?
N2 Cd1 O1B 86.7(4) . . ?
N1 Cd1 O1B 77.8(4) . . ?
N2 Cd1 Br2 92.98(10) . . ?
N1 Cd1 Br2 101.82(10) . . ?
O1B Cd1 Br2 167.0(4) . . ?
N2 Cd1 O1A 81.27(16) . . ?
N1 Cd1 O1A 84.03(17) . . ?
Br2 Cd1 O1A 174.07(14) . . ?
N2 Cd1 Br3 90.34(10) . 4_565 ?
N1 Cd1 Br3 90.11(10) . 4_565 ?
Br2 Cd1 Br3 106.01(2) . 4_565 ?
O1A Cd1 Br3 72.76(14) . 4_565 ?
N2 Cd1 Br1 88.87(10) . . ?
N1 Cd1 Br1 86.34(10) . . ?
O1B Cd1 Br1 76.6(4) . . ?
Br2 Cd1 Br1 90.40(2) . . ?
O1A Cd1 Br1 90.93(14) . . ?
Br3 Cd1 Br1 163.60(2) 4_565 . ?
Br4 Cd2 Br1 123.87(3) . . ?
Br4 Cd2 Br3 127.38(3) . . ?
Br1 Cd2 Br3 108.74(4) . . ?
Br4 Cd2 P2 95.20(3) . 4_666 ?
Br1 Cd2 P2 86.65(4) . 4_666 ?
Br3 Cd2 P2 88.75(4) . 4_666 ?
Br4 Cd2 P1 93.69(3) . 1_455 ?
Br1 Cd2 P1 88.47(4) . 1_455 ?
Br3 Cd2 P1 85.78(4) . 1_455 ?
P2 Cd2 P1 171.11(4) 4_666 1_455 ?
Cd2 Br1 Cd1 144.37(3) . . ?
Cd2 Br3 Cd1 135.26(3) . 4_566 ?
C1 P1 C7 100.6(2) . . ?
C1 P1 C13 99.4(2) . . ?
C7 P1 C13 99.6(2) . . ?
C1 P1 Cd2 115.99(16) . 1_655 ?
C7 P1 Cd2 119.86(16) . 1_655 ?
C13 P1 Cd2 117.81(16) . 1_655 ?
C36 P2 C30 99.7(2) . . ?
C36 P2 C42 98.5(2) . . ?
C30 P2 C42 101.6(2) . . ?
C36 P2 Cd2 117.56(16) . 4_465 ?
C30 P2 Cd2 115.50(17) . 4_465 ?
C42 P2 Cd2 120.47(16) . 4_465 ?
C19 Si1 C6 114.5(2) . . ?
C19 Si1 C12 113.2(2) . . ?
C6 Si1 C12 102.6(2) . . ?
C19 Si1 C18 120.9(2) . . ?
C6 Si1 C18 100.5(2) . . ?
C12 Si1 C18 102.7(2) . . ?
C48 Si2 C35 114.1(2) . . ?
C48 Si2 C41 119.6(2) . . ?
C35 Si2 C41 101.7(2) . . ?
C48 Si2 C47 114.3(2) . . ?
C35 Si2 C47 104.1(2) . . ?
C41 Si2 C47 100.9(2) . . ?
C27 N1 C28 117.3(4) . . ?
C27 N1 Cd1 120.0(3) . . ?
C28 N1 Cd1 122.4(3) . . ?
C56 N2 C57 117.7(4) . . ?
C56 N2 Cd1 118.6(3) . . ?
C57 N2 Cd1 123.4(3) . . ?
C2 C1 C6 120.7(4) . . ?
C2 C1 P1 119.6(4) . . ?
C6 C1 P1 119.6(3) . . ?
C3 C2 C1 119.3(5) . . ?
C3 C2 H2 120.3 . . ?
C1 C2 H2 120.3 . . ?
C4 C3 C2 121.2(5) . . ?
C4 C3 H3 119.4 . . ?
C2 C3 H3 119.4 . . ?
C3 C4 C5 119.9(5) . . ?
C3 C4 H4 120.0 . . ?
C5 C4 H4 120.0 . . ?
C4 C5 C6 120.6(5) . . ?
C4 C5 H5 119.7 . . ?
C6 C5 H5 119.7 . . ?
C5 C6 C1 118.3(4) . . ?
C5 C6 Si1 127.2(4) . . ?
C1 C6 Si1 114.4(3) . . ?
C8 C7 C12 121.3(4) . . ?
C8 C7 P1 120.0(4) . . ?
C12 C7 P1 118.7(3) . . ?
C7 C8 C9 119.1(5) . . ?
C7 C8 H8 120.4 . . ?
C9 C8 H8 120.4 . . ?
C10 C9 C8 120.0(5) . . ?
C10 C9 H9 120.0 . . ?
C8 C9 H9 120.0 . . ?
C9 C10 C11 120.2(5) . . ?
C9 C10 H10 119.9 . . ?
C11 C10 H10 119.9 . . ?
C10 C11 C12 120.4(5) . . ?
C10 C11 H11 119.8 . . ?
C12 C11 H11 119.8 . . ?
C11 C12 C7 119.0(4) . . ?
C11 C12 Si1 125.4(4) . . ?
C7 C12 Si1 115.6(3) . . ?
C14 C13 C18 120.6(4) . . ?
C14 C13 P1 118.5(4) . . ?
C18 C13 P1 120.9(4) . . ?
C15 C14 C13 120.0(5) . . ?
C15 C14 H14 120.0 . . ?
C13 C14 H14 120.0 . . ?
C16 C15 C14 120.0(5) . . ?
C16 C15 H15 120.0 . . ?
C14 C15 H15 120.0 . . ?
C15 C16 C17 121.0(5) . . ?
C15 C16 H16 119.5 . . ?
C17 C16 H16 119.5 . . ?
C16 C17 C18 119.7(5) . . ?
C16 C17 H17 120.1 . . ?
C18 C17 H17 120.1 . . ?
C17 C18 C13 118.7(4) . . ?
C17 C18 Si1 128.2(4) . . ?
C13 C18 Si1 113.0(3) . . ?
C20 C19 C24 116.7(5) . . ?
C20 C19 Si1 119.3(4) . . ?
C24 C19 Si1 123.9(4) . . ?
C21 C20 C19 122.5(5) . . ?
C21 C20 H20 118.7 . . ?
C19 C20 H20 118.7 . . ?
C20 C21 C22 120.7(4) . . ?
C20 C21 H21 119.6 . . ?
C22 C21 H21 119.6 . . ?
C21 C22 C23 117.3(5) . . ?
C21 C22 C25 122.1(4) . . ?
C23 C22 C25 120.6(4) . . ?
C24 C23 C22 121.8(5) . . ?
C24 C23 H23 119.1 . . ?
C22 C23 H23 119.1 . . ?
C23 C24 C19 120.9(5) . . ?
C23 C24 H24 119.6 . . ?
C19 C24 H24 119.6 . . ?
C29 C25 C26 116.9(5) . . ?
C29 C25 C22 121.5(4) . . ?
C26 C25 C22 121.6(4) . . ?
C27 C26 C25 119.5(5) . . ?
C27 C26 H26 120.2 . . ?
C25 C26 H26 120.2 . . ?
N1 C27 C26 122.9(5) . . ?
N1 C27 H27 118.5 . . ?
C26 C27 H27 118.5 . . ?
N1 C28 C29 123.2(5) . . ?
N1 C28 H28 118.4 . . ?
C29 C28 H28 118.4 . . ?
C28 C29 C25 120.1(5) . . ?
C28 C29 H29 119.9 . . ?
C25 C29 H29 119.9 . . ?
C31 C30 C35 121.0(5) . . ?
C31 C30 P2 119.0(4) . . ?
C35 C30 P2 119.8(4) . . ?
C32 C31 C30 119.2(5) . . ?
C32 C31 H31 120.4 . . ?
C30 C31 H31 120.4 . . ?
C33 C32 C31 120.4(5) . . ?
C33 C32 H32 119.8 . . ?
C31 C32 H32 119.8 . . ?
C32 C33 C34 120.9(5) . . ?
C32 C33 H33 119.6 . . ?
C34 C33 H33 119.6 . . ?
C33 C34 C35 119.4(5) . . ?
C33 C34 H34 120.3 . . ?
C35 C34 H34 120.3 . . ?
C30 C35 C34 119.1(5) . . ?
C30 C35 Si2 114.4(4) . . ?
C34 C35 Si2 126.3(4) . . ?
C37 C36 C41 121.0(4) . . ?
C37 C36 P2 118.7(4) . . ?
C41 C36 P2 120.3(4) . . ?
C38 C37 C36 119.2(5) . . ?
C38 C37 H37 120.4 . . ?
C36 C37 H37 120.4 . . ?
C39 C38 C37 120.6(5) . . ?
C39 C38 H38 119.7 . . ?
C37 C38 H38 119.7 . . ?
C38 C39 C40 120.4(5) . . ?
C38 C39 H39 119.8 . . ?
C40 C39 H39 119.8 . . ?
C41 C40 C39 120.0(5) . . ?
C41 C40 H40 120.0 . . ?
C39 C40 H40 120.0 . . ?
C40 C41 C36 118.7(5) . . ?
C40 C41 Si2 127.7(4) . . ?
C36 C41 Si2 113.5(3) . . ?
C43 C42 C47 120.9(4) . . ?
C43 C42 P2 119.1(4) . . ?
C47 C42 P2 119.8(4) . . ?
C44 C43 C42 119.6(5) . . ?
C44 C43 H43 120.2 . . ?
C42 C43 H43 120.2 . . ?
C45 C44 C43 120.4(5) . . ?
C45 C44 H44 119.8 . . ?
C43 C44 H44 119.8 . . ?
C44 C45 C46 120.1(5) . . ?
C44 C45 H45 119.9 . . ?
C46 C45 H45 119.9 . . ?
C45 C46 C47 120.5(5) . . ?
C45 C46 H46 119.8 . . ?
C47 C46 H46 119.8 . . ?
C42 C47 C46 118.5(4) . . ?
C42 C47 Si2 113.6(4) . . ?
C46 C47 Si2 127.3(4) . . ?
C53 C48 C49 117.1(5) . . ?
C53 C48 Si2 120.5(4) . . ?
C49 C48 Si2 122.4(4) . . ?
C50 C49 C48 121.4(5) . . ?
C50 C49 H49 119.3 . . ?
C48 C49 H49 119.3 . . ?
C49 C50 C51 120.9(5) . . ?
C49 C50 H50 119.6 . . ?
C51 C50 H50 119.6 . . ?
C50 C51 C52 118.2(5) . . ?
C50 C51 C54 121.3(5) . . ?
C52 C51 C54 120.5(5) . . ?
C53 C52 C51 120.3(5) . . ?
C53 C52 H52 119.8 . . ?
C51 C52 H52 119.8 . . ?
C52 C53 C48 122.1(5) . . ?
C52 C53 H53 119.0 . . ?
C48 C53 H53 119.0 . . ?
C55 C54 C58 117.6(5) . . ?
C55 C54 C51 121.6(5) . . ?
C58 C54 C51 120.8(4) . . ?
C56 C55 C54 119.1(5) . . ?
C56 C55 H55 120.4 . . ?
C54 C55 H55 120.4 . . ?
N2 C56 C55 123.7(5) . . ?
N2 C56 H56 118.1 . . ?
C55 C56 H56 118.1 . . ?
N2 C57 C58 122.1(5) . . ?
N2 C57 H57 118.9 . . ?
C58 C57 H57 118.9 . . ?
C57 C58 C54 119.7(5) . . ?
C57 C58 H58 120.2 . . ?
C54 C58 H58 120.2 . . ?
C59A O1A Cd1 125.0(5) . . ?
C59A O1A H1A 117.5 . . ?
Cd1 O1A H1A 117.5 . . ?
O1A C59A C60A 121.9(7) . . ?
O1A C59A H59A 106.9 . . ?
C60A C59A H59A 106.9 . . ?
O1A C59A H59B 106.9 . . ?
C60A C59A H59B 106.9 . . ?
H59A C59A H59B 106.7 . . ?
C59A C60A H60A 109.5 . . ?
C59A C60A H60B 109.5 . . ?
H60A C60A H60B 109.5 . . ?
C59A C60A H60C 109.5 . . ?
H60A C60A H60C 109.5 . . ?
H60B C60A H60C 109.5 . . ?
C59B O1B Cd1 154.9(12) . . ?
C59B O1B H1B 102.6 . . ?
Cd1 O1B H1B 102.6 . . ?
O1B C59B C60B 120.9(13) . . ?
O1B C59B H59C 107.1 . . ?
C60B C59B H59C 107.1 . . ?
O1B C59B H59D 107.1 . . ?
C60B C59B H59D 107.1 . . ?
H59C C59B H59D 106.8 . . ?
C59B C60B H60D 109.5 . . ?
C59B C60B H60E 109.5 . . ?
H60D C60B H60E 109.5 . . ?
C59B C60B H60F 109.5 . . ?
H60D C60B H60F 109.5 . . ?
H60E C60B H60F 109.5 . . ?
N3 C61 C62 177.4(10) . . ?
C61 C62 H62A 109.5 . . ?
C61 C62 H62B 109.5 . . ?
H62A C62 H62B 109.5 . . ?
C61 C62 H62C 109.5 . . ?
H62A C62 H62C 109.5 . . ?
H62B C62 H62C 109.5 . . ?

loop_
_geom_bond_atom_site_label_1
_geom_bond_atom_site_label_2
_geom_bond_distance
_geom_bond_site_symmetry_2
_geom_bond_publ_flag
Cd1 N2 2.305(4) . ?
Cd1 N1 2.316(4) . ?
Cd1 O1B 2.528(11) . ?
Cd1 Br2 2.6030(11) . ?
Cd1 O1A 2.608(5) . ?
Cd1 Br3 2.8074(14) 4_565 ?
Cd1 Br1 2.9028(15) . ?
Cd2 Br4 2.5475(11) . ?
Cd2 Br1 2.6258(10) . ?
Cd2 Br3 2.6302(11) . ?
Cd2 P2 2.873(2) 4_666 ?
Cd2 P1 2.949(2) 1_455 ?
P1 C1 1.844(5) . ?
P1 C7 1.848(5) . ?
P1 C13 1.849(5) . ?
P2 C36 1.834(5) . ?
P2 C30 1.846(5) . ?
P2 C42 1.853(5) . ?
Si1 C19 1.860(5) . ?
Si1 C6 1.864(5) . ?
Si1 C12 1.866(5) . ?
Si1 C18 1.881(5) . ?
Si2 C48 1.856(5) . ?
Si2 C35 1.863(5) . ?
Si2 C41 1.869(5) . ?
Si2 C47 1.884(5) . ?
N1 C27 1.335(6) . ?
N1 C28 1.349(6) . ?
N2 C56 1.340(6) . ?
N2 C57 1.345(6) . ?
N3 C61 1.149(10) . ?
C1 C2 1.391(6) . ?
C1 C6 1.410(7) . ?
C2 C3 1.391(7) . ?
C2 H2 0.9500 . ?
C3 C4 1.369(8) . ?
C3 H3 0.9500 . ?
C4 C5 1.396(7) . ?
C4 H4 0.9500 . ?
C5 C6 1.403(6) . ?
C5 H5 0.9500 . ?
C7 C8 1.383(7) . ?
C7 C12 1.399(7) . ?
C8 C9 1.411(7) . ?
C8 H8 0.9500 . ?
C9 C10 1.390(8) . ?
C9 H9 0.9500 . ?
C10 C11 1.391(7) . ?
C10 H10 0.9500 . ?
C11 C12 1.397(7) . ?
C11 H11 0.9500 . ?
C13 C14 1.388(7) . ?
C13 C18 1.401(7) . ?
C14 C15 1.386(7) . ?
C14 H14 0.9500 . ?
C15 C16 1.371(8) . ?
C15 H15 0.9500 . ?
C16 C17 1.393(7) . ?
C16 H16 0.9500 . ?
C17 C18 1.401(6) . ?
C17 H17 0.9500 . ?
C19 C20 1.389(7) . ?
C19 C24 1.412(7) . ?
C20 C21 1.382(7) . ?
C20 H20 0.9500 . ?
C21 C22 1.397(7) . ?
C21 H21 0.9500 . ?
C22 C23 1.401(7) . ?
C22 C25 1.487(7) . ?
C23 C24 1.380(7) . ?
C23 H23 0.9500 . ?
C24 H24 0.9500 . ?
C25 C29 1.387(7) . ?
C25 C26 1.400(7) . ?
C26 C27 1.393(7) . ?
C26 H26 0.9500 . ?
C27 H27 0.9500 . ?
C28 C29 1.375(7) . ?
C28 H28 0.9500 . ?
C29 H29 0.9500 . ?
C30 C31 1.391(7) . ?
C30 C35 1.394(7) . ?
C31 C32 1.388(7) . ?
C31 H31 0.9500 . ?
C32 C33 1.372(8) . ?
C32 H32 0.9500 . ?
C33 C34 1.396(7) . ?
C33 H33 0.9500 . ?
C34 C35 1.397(7) . ?
C34 H34 0.9500 . ?
C36 C37 1.399(7) . ?
C36 C41 1.409(7) . ?
C37 C38 1.396(7) . ?
C37 H37 0.9500 . ?
C38 C39 1.375(8) . ?
C38 H38 0.9500 . ?
C39 C40 1.412(8) . ?
C39 H39 0.9500 . ?
C40 C41 1.396(7) . ?
C40 H40 0.9500 . ?
C42 C43 1.394(7) . ?
C42 C47 1.404(7) . ?
C43 C44 1.394(7) . ?
C43 H43 0.9500 . ?
C44 C45 1.386(7) . ?
C44 H44 0.9500 . ?
C45 C46 1.395(7) . ?
C45 H45 0.9500 . ?
C46 C47 1.405(7) . ?
C46 H46 0.9500 . ?
C48 C53 1.393(7) . ?
C48 C49 1.410(7) . ?
C49 C50 1.385(7) . ?
C49 H49 0.9500 . ?
C50 C51 1.399(7) . ?
C50 H50 0.9500 . ?
C51 C52 1.402(7) . ?
C51 C54 1.484(7) . ?
C52 C53 1.389(7) . ?
C52 H52 0.9500 . ?
C53 H53 0.9500 . ?
C54 C55 1.390(7) . ?
C54 C58 1.398(7) . ?
C55 C56 1.377(7) . ?
C55 H55 0.9500 . ?
C56 H56 0.9500 . ?
C57 C58 1.391(7) . ?
C57 H57 0.9500 . ?
C58 H58 0.9500 . ?
O1A C59A 1.405(5) . ?
O1A H1A 0.9500 . ?
C59A C60A 1.496(5) . ?
C59A H59A 0.9900 . ?
C59A H59B 0.9900 . ?
C60A H60A 0.9800 . ?
C60A H60B 0.9800 . ?
C60A H60C 0.9800 . ?
O1B C59B 1.418(5) . ?
O1B H1B 0.9500 . ?
C59B C60B 1.506(5) . ?
C59B H59C 0.9900 . ?
C59B H59D 0.9900 . ?
C60B H60D 0.9800 . ?
C60B H60E 0.9800 . ?
C60B H60F 0.9800 . ?
C61 C62 1.400(10) . ?
C62 H62A 0.9800 . ?
C62 H62B 0.9800 . ?
C62 H62C 0.9800 . ?
